data_7056339
loop_
_publ_author_name
'Safin, Damir A.'
'Railliet, Antoine P.'
'Robeyns, Koen'
'Mitoraj, Mariusz P.'
'Kubisiak, Piotr'
'Sagan, Filip'
'Garcia, Yann'

_publ_section_title
;
 Complexes and salts of the nitrogen-rich triazole--tetrazole hybrid
 ligand with alkali and alkaline earth metal cations: experimental and
 theoretical findings
;
_journal_name_full 'New J. Chem.'
_journal_paper_doi 10.1039/C7NJ01391D
_journal_year 2017
_chemical_formula_moiety 'C6 H9 K N14 O2'
_chemical_formula_sum 'C6 H9 K N14 O2'
_chemical_formula_weight 348.37
_chemical_name_systematic
; 
 ? 
;
_space_group_IT_number 19
_symmetry_cell_setting orthorhombic
_symmetry_space_group_name_Hall 'P 2ac 2ab'
_symmetry_space_group_name_H-M 'P 21 21 21'
_atom_sites_solution_hydrogens geom
_atom_sites_solution_primary direct
_atom_sites_solution_secondary difmap
_audit_creation_method SHELXL-97
_audit_update_record
;
2013-06-21 deposited with the CCDC.
2017-05-25 downloaded from the CCDC.
;
_cell_angle_alpha 90.00
_cell_angle_beta 90.00
_cell_angle_gamma 90.00
_cell_formula_units_Z 4
_cell_length_a 6.7095(2)
_cell_length_b 10.9295(3)
_cell_length_c 19.5603(6)
_cell_measurement_reflns_used 5438
_cell_measurement_temperature 150(2)
_cell_measurement_theta_max 25.2879
_cell_measurement_theta_min 3.2034
_cell_volume 1434.39(7)
_computing_cell_refinement
;
CrysAlisPro, Agilent Technologies,
Version 1.171.36.21 (release 14-08-2012 CrysAlis171 .NET)
(compiled Sep 14 2012,17:21:16)
;
_computing_data_collection MAR
_computing_data_reduction
;
CrysAlisPro, Agilent Technologies,
Version 1.171.36.21 (release 14-08-2012 CrysAlis171 .NET)
(compiled Sep 14 2012,17:21:16)
;
_computing_structure_refinement 'SHELXL-97 (Sheldrick, 1997)'
_computing_structure_solution 'SHELXS-97 (Sheldrick, 1990)'
_diffrn_ambient_temperature 150(2)
_diffrn_measured_fraction_theta_full 0.992
_diffrn_measured_fraction_theta_max 0.992
_diffrn_measurement_device_type 'MAR345 image plate'
_diffrn_measurement_method '120 images, \D\F 1.5\% '
_diffrn_radiation_monochromator 'Xenocs Fox3D mirror'
_diffrn_radiation_source 'Rigaku UltraX 18 rotating anode'
_diffrn_radiation_type MoK\a
_diffrn_radiation_wavelength 0.71073
_diffrn_reflns_av_R_equivalents 0.0444
_diffrn_reflns_av_sigmaI/netI 0.0334
_diffrn_reflns_limit_h_max 7
_diffrn_reflns_limit_h_min -8
_diffrn_reflns_limit_k_max 13
_diffrn_reflns_limit_k_min -13
_diffrn_reflns_limit_l_max 23
_diffrn_reflns_limit_l_min -23
_diffrn_reflns_number 9362
_diffrn_reflns_theta_full 25.24
_diffrn_reflns_theta_max 25.34
_diffrn_reflns_theta_min 3.21
_exptl_absorpt_coefficient_mu 0.408
_exptl_absorpt_correction_T_max 1.00000
_exptl_absorpt_correction_T_min 0.70876
_exptl_absorpt_correction_type multi-scan
_exptl_absorpt_process_details
;
CrysAlisPro, Agilent Technologies,
Version 1.171.36.21 (release 14-08-2012 CrysAlis171 .NET)
(compiled Sep 14 2012,17:21:16)
Empirical absorption correction using spherical harmonics,
 implemented in SCALE3 ABSPACK scaling algorithm.
;
_exptl_crystal_colour colourless
_exptl_crystal_density_diffrn 1.613
_exptl_crystal_density_method 'not measured'
_exptl_crystal_description block
_exptl_crystal_F_000 712
_exptl_crystal_size_max 0.20
_exptl_crystal_size_mid 0.15
_exptl_crystal_size_min 0.10
_refine_diff_density_max 0.264
_refine_diff_density_min -0.225
_refine_diff_density_rms 0.057
_refine_ls_abs_structure_details 'Flack H D (1983), Acta Cryst. A39, 876-881'
_refine_ls_abs_structure_Flack 0.68(7)
_refine_ls_extinction_method none
_refine_ls_goodness_of_fit_ref 1.032
_refine_ls_hydrogen_treatment mixed
_refine_ls_matrix_type full
_refine_ls_number_parameters 222
_refine_ls_number_reflns 2608
_refine_ls_number_restraints 6
_refine_ls_restrained_S_all 1.031
_refine_ls_R_factor_all 0.0359
_refine_ls_R_factor_gt 0.0325
_refine_ls_shift/su_max 0.000
_refine_ls_shift/su_mean 0.000
_refine_ls_structure_factor_coef Fsqd
_refine_ls_weighting_details 'calc w=1/[\s^2^(Fo^2^)+(0.0367P)^2^+0.7670P] where P=(Fo^2^+2Fc^2^)/3'
_refine_ls_weighting_scheme calc
_refine_ls_wR_factor_gt 0.0803
_refine_ls_wR_factor_ref 0.0829
_reflns_number_gt 2395
_reflns_number_total 2608
_reflns_threshold_expression >2sigma(I)
_cod_data_source_file c7nj01391d2.cif
_cod_data_source_block httkoh
_cod_original_cell_volume 1434.39(8)
_cod_database_code 7056339

loop_
_symmetry_equiv_pos_as_xyz
'x, y, z'
'-x+1/2, -y, z+1/2'
'-x, y+1/2, -z+1/2'
'x+1/2, -y+1/2, -z'

loop_
_atom_site_label
_atom_site_type_symbol
_atom_site_fract_x
_atom_site_fract_y
_atom_site_fract_z
_atom_site_U_iso_or_equiv
_atom_site_adp_type
_atom_site_occupancy
_atom_site_symmetry_multiplicity
_atom_site_calc_flag
_atom_site_refinement_flags
K1 K 0.74898(9) 0.23512(4) 0.25227(3) 0.01808(13) Uani 1 1 d .
O2 O 1.1413(3) 0.14311(15) 0.26202(8) 0.0210(4) Uani 1 1 d D
H2A H 1.145(4) 0.110(2) 0.2247(8) 0.032 Uiso 1 1 d D
H2B H 1.213(3) 0.2036(16) 0.2592(12) 0.032 Uiso 1 1 d D
O3 O 0.3793(3) 0.34008(13) 0.24525(8) 0.0225(4) Uani 1 1 d D
H3A H 0.382(5) 0.3878(19) 0.2772(8) 0.034 Uiso 1 1 d D
H3B H 0.366(5) 0.381(2) 0.2108(8) 0.034 Uiso 1 1 d D
N4 N 0.8785(4) 0.38561(19) 0.13318(10) 0.0182(5) Uani 1 1 d .
N5 N 0.8775(4) 0.50514(18) 0.13017(11) 0.0148(5) Uani 1 1 d .
H5 H 0.8525(8) 0.5512(14) 0.1655(11) 0.018 Uiso 1 1 calc R
N6 N 0.9180(3) 0.5506(2) 0.06867(9) 0.0144(4) Uani 1 1 d .
C7 C 0.9450(4) 0.4480(3) 0.03393(11) 0.0123(5) Uani 1 1 d .
N8 N 0.9222(4) 0.3458(2) 0.07026(9) 0.0168(5) Uani 1 1 d .
N9 N 0.9931(3) 0.4478(2) -0.03583(9) 0.0121(4) Uani 1 1 d .
C10 C 1.0257(4) 0.5475(3) -0.07643(11) 0.0146(5) Uani 1 1 d .
H10 H 1.0136 0.6302 -0.0621 0.018 Uiso 1 1 calc R
N11 N 1.0758(4) 0.51237(19) -0.13774(11) 0.0159(5) Uani 1 1 d .
N12 N 1.0753(4) 0.38500(19) -0.13832(10) 0.0180(5) Uani 1 1 d .
C13 C 1.0262(4) 0.3490(3) -0.07742(11) 0.0157(5) Uani 1 1 d .
H13 H 1.0149 0.2659 -0.0636 0.019 Uiso 1 1 calc R
N14 N 0.9195(4) 0.38577(19) 0.35495(10) 0.0181(5) Uani 1 1 d .
N15 N 0.9212(4) 0.51331(19) 0.35584(11) 0.0165(5) Uani 1 1 d .
C16 C 0.9703(4) 0.5476(3) 0.41742(11) 0.0137(5) Uani 1 1 d .
H16 H 0.9832 0.6302 0.4319 0.016 Uiso 1 1 calc R
N17 N 1.0004(3) 0.4483(2) 0.45785(9) 0.0124(4) Uani 1 1 d .
C18 C 0.9667(4) 0.3497(2) 0.41617(11) 0.0162(5) Uani 1 1 d .
H18 H 0.9765 0.2666 0.4301 0.019 Uiso 1 1 calc R
C19 C 1.0533(3) 0.4477(3) 0.52767(11) 0.0121(5) Uani 1 1 d .
N20 N 1.0809(4) 0.3464(2) 0.56309(9) 0.0192(5) Uani 1 1 d .
N21 N 1.1256(4) 0.3881(2) 0.62627(10) 0.0206(6) Uani 1 1 d .
N22 N 1.1233(4) 0.50850(19) 0.62604(11) 0.0181(5) Uani 1 1 d .
N23 N 1.0761(3) 0.5502(2) 0.56299(9) 0.0157(5) Uani 1 1 d .

loop_
_atom_site_aniso_label
_atom_site_aniso_U_11
_atom_site_aniso_U_22
_atom_site_aniso_U_33
_atom_site_aniso_U_23
_atom_site_aniso_U_13
_atom_site_aniso_U_12
K1 0.0239(2) 0.0197(2) 0.0106(2) 0.00054(18) -0.0025(2) -0.0065(2)
O2 0.0356(10) 0.0176(8) 0.0099(8) -0.0002(7) 0.0029(7) -0.0063(8)
O3 0.0399(10) 0.0165(7) 0.0111(7) -0.0017(7) -0.0007(9) -0.0016(7)
N4 0.0251(14) 0.0153(11) 0.0141(9) 0.0007(8) 0.0029(10) -0.0011(9)
N5 0.0207(13) 0.0140(11) 0.0099(10) -0.0016(7) 0.0032(9) -0.0006(9)
N6 0.0206(12) 0.0133(10) 0.0093(8) 0.0008(8) 0.0018(8) 0.0005(10)
C7 0.0125(11) 0.0110(11) 0.0133(10) -0.0010(10) -0.0004(9) -0.0012(11)
N8 0.0239(13) 0.0136(11) 0.0129(9) 0.0012(8) 0.0040(9) 0.0000(10)
N9 0.0140(11) 0.0098(10) 0.0125(9) 0.0002(8) 0.0006(7) 0.0010(9)
C10 0.0195(13) 0.0111(11) 0.0132(11) 0.0035(10) 0.0002(10) -0.0016(11)
N11 0.0191(13) 0.0150(11) 0.0135(10) 0.0015(7) 0.0013(9) 0.0016(9)
N12 0.0253(14) 0.0149(11) 0.0139(9) -0.0014(8) 0.0025(9) 0.0033(10)
C13 0.0190(14) 0.0126(12) 0.0155(11) -0.0026(10) 0.0005(11) 0.0014(11)
N14 0.0240(13) 0.0154(11) 0.0150(10) -0.0028(8) -0.0041(9) -0.0002(10)
N15 0.0211(13) 0.0139(11) 0.0144(11) 0.0008(7) -0.0007(9) 0.0008(9)
C16 0.0174(13) 0.0108(11) 0.0128(11) 0.0003(10) 0.0016(10) -0.0008(11)
N17 0.0136(11) 0.0107(10) 0.0128(9) -0.0003(9) -0.0025(7) 0.0014(9)
C18 0.0201(13) 0.0107(12) 0.0180(11) -0.0030(10) -0.0017(11) -0.0032(11)
C19 0.0117(11) 0.0131(11) 0.0116(10) -0.0001(10) 0.0004(9) 0.0008(11)
N20 0.0290(14) 0.0153(11) 0.0133(9) 0.0020(8) -0.0044(9) 0.0031(11)
N21 0.0264(14) 0.0232(12) 0.0121(9) 0.0023(8) -0.0036(10) 0.0034(10)
N22 0.0231(13) 0.0202(12) 0.0111(10) -0.0004(8) -0.0009(10) 0.0023(10)
N23 0.0208(12) 0.0144(10) 0.0118(9) 0.0010(9) -0.0003(8) 0.0010(10)

loop_
_atom_type_symbol
_atom_type_description
_atom_type_scat_dispersion_real
_atom_type_scat_dispersion_imag
_atom_type_scat_source
C C 0.0033 0.0016 'International Tables Vol C Tables 4.2.6.8 and 6.1.1.4'
H H 0.0000 0.0000 'International Tables Vol C Tables 4.2.6.8 and 6.1.1.4'
K K 0.2009 0.2494 'International Tables Vol C Tables 4.2.6.8 and 6.1.1.4'
N N 0.0061 0.0033 'International Tables Vol C Tables 4.2.6.8 and 6.1.1.4'
O O 0.0106 0.0060 'International Tables Vol C Tables 4.2.6.8 and 6.1.1.4'

loop_
_geom_angle_atom_site_label_1
_geom_angle_atom_site_label_2
_geom_angle_atom_site_label_3
_geom_angle
_geom_angle_site_symmetry_1
_geom_angle_site_symmetry_3
O3 K1 O2 175.97(5) . .
O3 K1 N12 77.42(6) . 4_455
O2 K1 N12 105.73(6) . 4_455
O3 K1 N14 99.08(6) . .
O2 K1 N14 77.47(6) . .
N12 K1 N14 171.91(7) 4_455 .
O3 K1 N21 88.67(7) . 4_456
O2 K1 N21 92.64(6) . 4_456
N12 K1 N21 108.45(6) 4_455 4_456
N14 K1 N21 78.56(7) . 4_456
O3 K1 N4 89.64(6) . .
O2 K1 N4 88.71(6) . .
N12 K1 N4 76.18(7) 4_455 .
N14 K1 N4 96.63(6) . .
N21 K1 N4 174.58(7) 4_456 .
O3 K1 H2A 166.7(3) . .
O2 K1 H2A 15.4(3) . .
N12 K1 H2A 90.7(3) 4_455 .
N14 K1 H2A 92.0(3) . .
N21 K1 H2A 100.9(4) 4_456 .
N4 K1 H2A 81.7(5) . .
O3 K1 H3A 15.3(3) . .
O2 K1 H3A 161.3(3) . .
N12 K1 H3A 92.8(3) 4_455 .
N14 K1 H3A 83.9(3) . .
N21 K1 H3A 83.7(4) 4_456 .
N4 K1 H3A 93.4(5) . .
H2A K1 H3A 173.1(7) . .
K1 O2 H2A 97(2) . .
K1 O2 H2B 104.7(19) . .
H2A O2 H2B 106.3(15) . .
K1 O3 H3A 102(2) . .
K1 O3 H3B 112(2) . .
H3A O3 H3B 106.3(14) . .
N5 N4 N8 106.5(2) . .
N5 N4 K1 125.79(17) . .
N8 N4 K1 127.09(16) . .
N4 N5 N6 114.4(2) . .
N4 N5 H5 122.8 . .
N6 N5 H5 122.8 . .
C7 N6 N5 100.2(2) . .
N6 C7 N8 114.86(19) . .
N6 C7 N9 122.2(2) . .
N8 C7 N9 123.0(2) . .
C7 N8 N4 104.0(2) . .
C10 N9 C13 104.94(19) . .
C10 N9 C7 127.0(2) . .
C13 N9 C7 128.0(2) . .
N11 C10 N9 110.0(2) . .
N11 C10 H10 125.0 . .
N9 C10 H10 125.0 . .
C10 N11 N12 107.5(2) . .
C13 N12 N11 107.3(2) . .
C13 N12 K1 133.24(18) . 4
N11 N12 K1 117.92(17) . 4
N12 C13 N9 110.3(2) . .
N12 C13 H13 124.9 . .
N9 C13 H13 124.9 . .
C18 N14 N15 106.9(2) . .
C18 N14 K1 125.03(17) . .
N15 N14 K1 126.31(18) . .
C16 N15 N14 107.5(2) . .
N15 C16 N17 110.2(2) . .
N15 C16 H16 124.9 . .
N17 C16 H16 124.9 . .
C16 N17 C18 104.94(19) . .
C16 N17 C19 127.2(2) . .
C18 N17 C19 127.9(2) . .
N14 C18 N17 110.4(2) . .
N14 C18 H18 124.8 . .
N17 C18 H18 124.8 . .
N20 C19 N23 114.82(19) . .
N20 C19 N17 123.2(2) . .
N23 C19 N17 122.0(2) . .
C19 N20 N21 103.1(2) . .
N22 N21 N20 109.4(2) . .
N22 N21 K1 118.57(18) . 4_556
N20 N21 K1 131.78(16) . 4_556
N21 N22 N23 110.0(2) . .
C19 N23 N22 102.6(2) . .

loop_
_geom_bond_atom_site_label_1
_geom_bond_atom_site_label_2
_geom_bond_distance
_geom_bond_site_symmetry_2
K1 O3 2.7361(19) .
K1 O2 2.824(2) .
K1 N12 2.837(2) 4_455
K1 N14 2.838(2) .
K1 N21 2.854(2) 4_456
K1 N4 2.981(2) .
K1 H2A 3.04(3) .
K1 H3A 3.01(3) .
O2 H2A 0.816(9) .
O2 H2B 0.818(10) .
O3 H3A 0.815(9) .
O3 H3B 0.817(9) .
N4 N5 1.308(3) .
N4 N8 1.338(3) .
N5 N6 1.329(3) .
N5 H5 0.8718 .
N6 C7 1.323(3) .
C7 N8 1.333(3) .
C7 N9 1.402(3) .
N9 C10 1.365(3) .
N9 C13 1.371(3) .
C10 N11 1.303(3) .
C10 H10 0.9500 .
N11 N12 1.392(3) .
N12 C13 1.297(3) .
N12 K1 2.837(2) 4
C13 H13 0.9500 .
N14 C18 1.300(3) .
N14 N15 1.394(3) .
N15 C16 1.304(3) .
C16 N17 1.358(3) .
C16 H16 0.9500 .
N17 C18 1.371(3) .
N17 C19 1.411(3) .
C18 H18 0.9500 .
C19 N20 1.320(3) .
C19 N23 1.324(3) .
N20 N21 1.351(3) .
N21 N22 1.316(3) .
N21 K1 2.854(2) 4_556
N22 N23 1.352(3) .

loop_
_geom_torsion_atom_site_label_1
_geom_torsion_atom_site_label_2
_geom_torsion_atom_site_label_3
_geom_torsion_atom_site_label_4
_geom_torsion
_geom_torsion_site_symmetry_1
_geom_torsion_site_symmetry_4
O3 K1 N4 N5 58.7(3) . .
O2 K1 N4 N5 -117.7(3) . .
N12 K1 N4 N5 135.8(3) 4_455 .
N14 K1 N4 N5 -40.4(3) . .
O3 K1 N4 N8 -111.5(2) . .
O2 K1 N4 N8 72.1(2) . .
N12 K1 N4 N8 -34.4(2) 4_455 .
N14 K1 N4 N8 149.4(2) . .
N8 N4 N5 N6 0.1(4) . .
K1 N4 N5 N6 -171.80(14) . .
N4 N5 N6 C7 -0.3(3) . .
N5 N6 C7 N8 0.4(3) . .
N5 N6 C7 N9 -179.8(2) . .
N6 C7 N8 N4 -0.4(3) . .
N9 C7 N8 N4 179.9(2) . .
N5 N4 N8 C7 0.2(3) . .
K1 N4 N8 C7 171.92(17) . .
N6 C7 N9 C10 2.6(4) . .
N8 C7 N9 C10 -177.7(2) . .
N6 C7 N9 C13 179.5(2) . .
N8 C7 N9 C13 -0.8(4) . .
C13 N9 C10 N11 -0.3(3) . .
C7 N9 C10 N11 177.1(2) . .
N9 C10 N11 N12 0.4(3) . .
C10 N11 N12 C13 -0.4(4) . .
C10 N11 N12 K1 -167.95(15) . 4
N11 N12 C13 N9 0.2(3) . .
K1 N12 C13 N9 165.04(17) 4 .
C10 N9 C13 N12 0.1(3) . .
C7 N9 C13 N12 -177.3(2) . .
O3 K1 N14 C18 112.1(2) . .
O2 K1 N14 C18 -70.0(2) . .
N21 K1 N14 C18 25.3(2) 4_456 .
N4 K1 N14 C18 -157.2(3) . .
O3 K1 N14 N15 -50.6(2) . .
O2 K1 N14 N15 127.2(2) . .
N21 K1 N14 N15 -137.4(3) 4_456 .
N4 K1 N14 N15 40.1(2) . .
C18 N14 N15 C16 0.3(4) . .
K1 N14 N15 C16 165.60(16) . .
N14 N15 C16 N17 -0.4(3) . .
N15 C16 N17 C18 0.3(3) . .
N15 C16 N17 C19 -179.3(2) . .
N15 N14 C18 N17 -0.2(4) . .
K1 N14 C18 N17 -165.68(16) . .
C16 N17 C18 N14 0.0(3) . .
C19 N17 C18 N14 179.5(2) . .
C16 N17 C19 N20 -179.6(2) . .
C18 N17 C19 N20 1.0(4) . .
C16 N17 C19 N23 1.5(4) . .
C18 N17 C19 N23 -177.9(3) . .
N23 C19 N20 N21 -0.2(3) . .
N17 C19 N20 N21 -179.2(2) . .
C19 N20 N21 N22 -0.1(3) . .
C19 N20 N21 K1 -174.15(18) . 4_556
N20 N21 N22 N23 0.3(4) . .
K1 N21 N22 N23 175.29(14) 4_556 .
N20 C19 N23 N22 0.4(3) . .
N17 C19 N23 N22 179.4(2) . .
N21 N22 N23 C19 -0.4(3) . .
